data_8101391
loop_
_publ_author_name
'Le S\'en\'echal, Christophe'
'D\'eputier, St\'ephanie'
'Gu\'erin, Roland'

_publ_section_title
;
Crystal structure of zirconium chromium phosphide, ZrCr~5~P~3~
;
_journal_issue 4
_journal_name_full 'Zeitschrift f\"ur Kristallographie - New Crystal Structures'
_journal_page_first 469
_journal_page_last 470
_journal_volume 215
_journal_year 2000
_chemical_formula_structural ZrCr5P3
_chemical_formula_sum 'Cr10 P6 Zr2'
_chemical_formula_weight 444.13
_chemical_name_common Zirconium_Chromium_Phosphide
_space_group_IT_number 11
_symmetry_cell_setting monoclinic
_symmetry_space_group_name_Hall '-P 2yb'
_symmetry_space_group_name_H-M 'P 1 21/m 1'
_cell_angle_alpha 90
_cell_angle_beta 100.55(5)
_cell_angle_gamma 90
_cell_formula_units_Z 2
_cell_length_a 9.465(5)
_cell_length_b 3.638(2)
_cell_length_c 6.983(2)
_cell_measurement_temperature 293
_cell_volume 236.4(4)
_diffrn_ambient_temperature 295
_exptl_crystal_density_diffrn 6.239(10)
_refine_ls_R_factor_obs 0.0266
_refine_ls_wR_factor_obs 0.0280
_cod_depositor_comments
;
 Changing the _atom_site_occupancy data item value from '.' to '1'
 for all fully occupied atom sites.

 Antanas Vaitkus,
 2017-02-10
;
_cod_original_sg_symbol_H-M 'P 21/m'
_cod_original_formula_sum 'Zr2 Cr10 P6'
_cod_database_code 8101391

loop_
_symmetry_equiv_pos_as_xyz
x,y,z
-x,1/2+y,-z
-x,-y,-z
x,-1/2-y,z

loop_
_atom_site_aniso_label
_atom_site_aniso_U_11
_atom_site_aniso_U_22
_atom_site_aniso_U_33
_atom_site_aniso_U_12
_atom_site_aniso_U_13
_atom_site_aniso_U_23
Zr 0.0051(2) 0.0055(2) 0.0070(2) 0 0.00119(1) 0
Cr1 0.0034(3) 0.0102(3) 0.0135(3) 0 0.0014(2) 0
Cr2 0.0046(3) 0.0059(3) 0.0080(3) 0 0.0010(2) 0
Cr3 0.0051(3) 0.0071(3) 0.0049(3) 0 0.0002(2) 0
Cr4 0.0048(3) 0.0076(3) 0.0050(3) 0 0.0016(2) 0
Cr5 0.0047(3) 0.0082(3) 0.0131(3) 0 0.0008(2) 0
P1 0.0043(4) 0.0060(5) 0.0075(4) 0 0.0010(3) 0
P2 0.0053(4) 0.0059(5) 0.0067(4) 0 0.0008(3) 0
P3 0.0051(4) 0.0063(5) 0.0076(4) 0 0.0009(3) 0

loop_
_atom_site_label
_atom_site_fract_x
_atom_site_fract_y
_atom_site_fract_z
_atom_site_thermal_displace_type
_atom_site_U_iso_or_equiv
_atom_site_symmetry_multiplicity
_atom_site_Wyckoff_symbol
_atom_site_type_symbol
_atom_site_occupancy
Zr 0.22122(4) 0.25 0.80787(6) Uani 0.00583(1) 2 e Zr 1
Cr1 0.50575(8) 0.25 0.12861(1) Uani 0.0091(2) 2 e Cr 1
Cr2 0.27457(8) 0.25 0.31581(1) Uani 0.0062(2) 2 e Cr 1
Cr3 0.91950(8) 0.25 0.54156(1) Uani 0.0058(2) 2 e Cr 1
Cr4 0.91572(8) 0.25 0.91649(1) Uani 0.0057(2) 2 e Cr 1
Cr5 0.49228(8) 0.25 0.62142(1) Uani 0.0088(2) 2 e Cr 1
P1 0.67414(1) 0.25 0.4292(2) Uani 0.0059(3) 2 e P 1
P2 0.00864(1) 0.25 0.2501(2) Uani 0.0060(3) 2 e P 1
P3 0.66854(1) 0.25 0.9070(2) Uani 0.0064(3) 2 e P 1
